data_2210397
loop_
_publ_author_name
'Li, Shu-Yan'
'Zhong, Ping'
'Hu, Mao-Lin'
'Luo, Yi'
'Li, Jin-Hai'

_publ_section_title
5-[(4-Bromophenyl)methyleneimino]-1-[2,6-dichloro-4-(trifluoromethyl)phenyl]-1<i>H</i>-pyrazole-3-carbonitrile
_journal_coeditor_code WK2012
_journal_issue 9
_journal_name_full 'Acta Crystallographica Section E'
_journal_page_first o3821
_journal_page_last o3822
_journal_paper_doi 10.1107/S1600536806030947
_journal_volume 62
_journal_year 2006
_chemical_formula_iupac 'C18 H8 Br Cl2 F3 N4'
_chemical_formula_moiety 'C18 H8 Br Cl2 F3 N4'
_chemical_formula_sum 'C18 H8 Br Cl2 F3 N4'
_chemical_formula_weight 488.09
_chemical_melting_point 450.5(5)
_chemical_name_systematic
;
5-[(4-Bromophenyl)methyleneimino]-1-[2,6-dichloro-4-(trifluoromethyl)phenyl]-
1H-pyrazole-3-carbonitrile
;
_space_group_IT_number 2
_symmetry_cell_setting triclinic
_symmetry_space_group_name_Hall '-P 1'
_symmetry_space_group_name_H-M 'P -1'
_atom_sites_solution_hydrogens geom
_atom_sites_solution_primary direct
_atom_sites_solution_secondary difmap
_cell_angle_alpha 68.361(3)
_cell_angle_beta 68.361(3)
_cell_angle_gamma 69.17
_cell_formula_units_Z 2
_cell_length_a 9.793(3)
_cell_length_b 9.793(3)
_cell_length_c 11.865(3)
_cell_measurement_reflns_used 967
_cell_measurement_temperature 298(2)
_cell_measurement_theta_max 24.16
_cell_measurement_theta_min 2.32
_cell_volume 950.9(5)
_computing_cell_refinement 'SAINT (Bruker, 2002)'
_computing_data_collection 'SMART (Bruker, 2002)'
_computing_data_reduction SAINT
_computing_molecular_graphics 'SHELXTL (Bruker, 2002)'
_computing_publication_material SHELXL97
_computing_structure_refinement 'SHELXL97 (Sheldrick, 1997)'
_computing_structure_solution 'SHELXS97 (Sheldrick, 1997)'
_diffrn_ambient_temperature 298(2)
_diffrn_measured_fraction_theta_full 0.990
_diffrn_measured_fraction_theta_max 0.910
_diffrn_measurement_device_type 'Bruker APEX area-detector'
_diffrn_measurement_method '\f and \w'
_diffrn_radiation_monochromator graphite
_diffrn_radiation_source 'fine-focus sealed tube'
_diffrn_radiation_type MoK\a
_diffrn_radiation_wavelength 0.71073
_diffrn_reflns_av_R_equivalents 0.0282
_diffrn_reflns_av_sigmaI/netI 0.1000
_diffrn_reflns_limit_h_max 11
_diffrn_reflns_limit_h_min -11
_diffrn_reflns_limit_k_max 11
_diffrn_reflns_limit_k_min -11
_diffrn_reflns_limit_l_max 14
_diffrn_reflns_limit_l_min -14
_diffrn_reflns_number 4039
_diffrn_reflns_theta_full 25.02
_diffrn_reflns_theta_max 25.02
_diffrn_reflns_theta_min 1.92
_diffrn_standards_number 0
_exptl_absorpt_coefficient_mu 2.482
_exptl_absorpt_correction_T_max 0.692
_exptl_absorpt_correction_T_min 0.587
_exptl_absorpt_correction_type multi-scan
_exptl_absorpt_process_details '(SADABS; Bruker, 2002)'
_exptl_crystal_colour Colorless
_exptl_crystal_density_diffrn 1.705
_exptl_crystal_density_method 'not measured'
_exptl_crystal_description Block
_exptl_crystal_F_000 480
_exptl_crystal_size_max 0.24
_exptl_crystal_size_mid 0.19
_exptl_crystal_size_min 0.16
_refine_diff_density_max 0.857
_refine_diff_density_min -0.629
_refine_ls_extinction_method none
_refine_ls_goodness_of_fit_ref 1.053
_refine_ls_hydrogen_treatment constr
_refine_ls_matrix_type full
_refine_ls_number_parameters 253
_refine_ls_number_reflns 3072
_refine_ls_number_restraints 0
_refine_ls_restrained_S_all 1.053
_refine_ls_R_factor_all 0.1197
_refine_ls_R_factor_gt 0.0721
_refine_ls_shift/su_max 0.001
_refine_ls_shift/su_mean 0.000
_refine_ls_structure_factor_coef Fsqd
_refine_ls_weighting_details 'calc w=1/[\s^2^(Fo^2^)+(0.088P)^2^+0.6462P] where P=(Fo^2^+2Fc^2^)/3'
_refine_ls_weighting_scheme calc
_refine_ls_wR_factor_gt 0.1627
_refine_ls_wR_factor_ref 0.1923
_reflns_number_gt 1934
_reflns_number_total 3372
_reflns_threshold_expression I>2\s(I)
_cod_data_source_file wk2012.cif
_cod_data_source_block I
_cod_depositor_comments
;
The following automatic conversions were performed:
'_symmetry_cell_setting' value 'Triclinic' changed to 'triclinic'
according to '/home/saulius/struct/CIF-dictionaries/cif_core.dic'
dictionary named 'cif_core.dic' version 2.4.1 from 2010-06-29.

Automatic conversion script
Id: cif_fix_enum 1527 2010-12-29 10:47:43Z saulius 

The following automatic conversions were performed:

'_chemical_melting_point' value '450-451' was changed to '450.5(5)' -
the average value was taken and precision was estimated.

Automatic conversion script
Id: cif_fix_values 1646 2011-03-28 12:23:43Z adriana 

The following automatic conversions were performed:

'_chemical_melting_point' value '450-451' was changed to '450.5(5)' -
the average value was taken and precision was
estimated.

'_symmetry_cell_setting' value 'Triclinic' changed to
'triclinic' according to
/home/saulius/struct/CIF-dictionaries/cif_core.dic dictionary named
'cif_core.dic' version 2.4.1 from 2010-06-29.

Automatic conversion script
Id: cif_fix_values 1715 2011-07-08 13:25:40Z adriana 
;
_cod_database_code 2210397
_cod_database_fobs_code 2210397

loop_
_symmetry_equiv_pos_as_xyz
'x, y, z'
'-x, -y, -z'

loop_
_atom_site_type_symbol
_atom_site_label
_atom_site_fract_x
_atom_site_fract_y
_atom_site_fract_z
_atom_site_U_iso_or_equiv
_atom_site_adp_type
_atom_site_calc_flag
_atom_site_refinement_flags
_atom_site_occupancy
Br Br1 0.30435(10) 1.29913(10) 1.08961(9) 0.0652(4) Uani d . 1
Cl Cl1 0.6177(3) 0.4332(3) 0.8134(2) 0.0769(8) Uani d . 1
Cl Cl2 0.3876(3) 0.8577(3) 0.4445(2) 0.0748(7) Uani d . 1
F F1 1.0526(6) 0.6912(7) 0.4424(7) 0.112(2) Uani d . 1
F F2 0.9402(6) 0.8475(7) 0.5527(6) 0.0955(18) Uani d . 1
F F3 0.9304(6) 0.9125(7) 0.3648(5) 0.0969(18) Uani d . 1
N N1 0.3008(7) 0.7941(6) 0.8103(6) 0.0436(15) Uani d . 1
N N2 0.3721(6) 0.6221(6) 0.6908(5) 0.0401(14) Uani d . 1
N N3 0.3311(7) 0.5140(6) 0.6735(6) 0.0475(15) Uani d . 1
N N4 0.0418(8) 0.3309(8) 0.7891(8) 0.071(2) Uani d . 1
C C1 0.2834(8) 1.1485(8) 1.0361(7) 0.0435(18) Uani d . 1
C C2 0.1803(8) 1.0633(8) 1.1158(7) 0.052(2) Uani d . 1
H H2 0.1225 1.0790 1.1942 0.062 Uiso calc R 1
C C3 0.1656(8) 0.9556(8) 1.0765(7) 0.050(2) Uani d . 1
H H3 0.0975 0.8971 1.1294 0.060 Uiso calc R 1
C C4 0.2505(8) 0.9319(7) 0.9587(7) 0.0431(18) Uani d . 1
C C5 0.3547(8) 1.0192(8) 0.8817(7) 0.0433(18) Uani d . 1
H H5 0.4142 1.0031 0.8037 0.052 Uiso calc R 1
C C6 0.3704(8) 1.1276(8) 0.9196(7) 0.0486(19) Uani d . 1
H H6 0.4386 1.1862 0.8675 0.058 Uiso calc R 1
C C7 0.2302(8) 0.8195(8) 0.9178(8) 0.049(2) Uani d . 1
H H7 0.1617 0.7625 0.9732 0.059 Uiso calc R 1
C C8 0.2692(8) 0.6821(7) 0.7844(6) 0.0378(17) Uani d . 1
C C9 0.1515(8) 0.6161(8) 0.8285(7) 0.0432(18) Uani d . 1
H H9 0.0619 0.6350 0.8915 0.052 Uiso calc R 1
C C10 0.1964(8) 0.5139(8) 0.7576(7) 0.0432(18) Uani d . 1
C C11 0.1131(8) 0.4096(8) 0.7722(8) 0.0482(19) Uani d . 1
C C12 0.5177(7) 0.6530(7) 0.6247(7) 0.0369(17) Uani d . 1
C C13 0.6386(8) 0.5784(7) 0.6756(7) 0.0451(18) Uani d . 1
C C14 0.7731(8) 0.6224(8) 0.6221(8) 0.0501(19) Uani d . 1
H H14 0.8540 0.5710 0.6576 0.060 Uiso calc R 1
C C15 0.7861(8) 0.7418(8) 0.5169(7) 0.0452(19) Uani d . 1
C C16 0.6697(9) 0.8156(8) 0.4595(7) 0.051(2) Uani d . 1
H H16 0.6811 0.8949 0.3862 0.062 Uiso calc R 1
C C17 0.5355(8) 0.7694(8) 0.5131(7) 0.0445(18) Uani d . 1
C C18 0.9269(10) 0.7984(10) 0.4700(9) 0.062(2) Uani d . 1

loop_
_atom_site_aniso_label
_atom_site_aniso_U_11
_atom_site_aniso_U_22
_atom_site_aniso_U_33
_atom_site_aniso_U_12
_atom_site_aniso_U_13
_atom_site_aniso_U_23
Br1 0.0730(6) 0.0549(5) 0.0767(7) -0.0213(4) -0.0140(5) -0.0295(5)
Cl1 0.0761(15) 0.0618(13) 0.0784(17) -0.0309(12) -0.0310(13) 0.0195(12)
Cl2 0.0627(14) 0.0776(15) 0.0728(16) -0.0192(12) -0.0287(12) 0.0032(12)
F1 0.045(3) 0.099(4) 0.182(7) -0.019(3) 0.003(4) -0.062(5)
F2 0.091(4) 0.135(5) 0.092(4) -0.071(4) -0.006(3) -0.045(4)
F3 0.084(4) 0.106(4) 0.086(4) -0.061(3) 0.002(3) -0.002(4)
N1 0.044(3) 0.041(3) 0.046(4) -0.010(3) -0.002(3) -0.023(3)
N2 0.042(3) 0.036(3) 0.043(4) -0.015(3) -0.004(3) -0.013(3)
N3 0.048(4) 0.043(3) 0.056(4) -0.017(3) -0.007(3) -0.021(3)
N4 0.061(4) 0.057(4) 0.107(6) -0.025(4) -0.020(4) -0.028(4)
C1 0.051(4) 0.041(4) 0.041(5) -0.009(3) -0.011(4) -0.017(3)
C2 0.052(5) 0.041(4) 0.053(5) -0.012(4) 0.004(4) -0.021(4)
C3 0.048(4) 0.045(4) 0.048(5) -0.019(4) 0.000(4) -0.010(4)
C4 0.043(4) 0.033(4) 0.043(5) -0.005(3) -0.008(4) -0.009(3)
C5 0.039(4) 0.045(4) 0.044(5) -0.013(3) -0.006(3) -0.012(3)
C6 0.050(5) 0.047(4) 0.049(5) -0.019(4) -0.014(4) -0.006(4)
C7 0.049(5) 0.038(4) 0.058(6) -0.015(4) -0.013(4) -0.007(4)
C8 0.037(4) 0.034(3) 0.038(4) 0.001(3) -0.012(3) -0.013(3)
C9 0.036(4) 0.042(4) 0.053(5) -0.011(3) -0.008(4) -0.018(4)
C10 0.040(4) 0.038(4) 0.054(5) -0.012(3) -0.019(4) -0.007(4)
C11 0.044(4) 0.040(4) 0.061(5) -0.007(4) -0.015(4) -0.017(4)
C12 0.037(4) 0.030(3) 0.046(5) -0.007(3) -0.007(3) -0.018(3)
C13 0.048(5) 0.033(4) 0.048(5) -0.007(3) -0.010(4) -0.009(3)
C14 0.043(4) 0.047(4) 0.058(5) -0.005(4) -0.010(4) -0.021(4)
C15 0.042(4) 0.045(4) 0.045(5) -0.013(4) -0.001(4) -0.018(4)
C16 0.064(5) 0.048(4) 0.039(5) -0.026(4) -0.010(4) 0.000(4)
C17 0.042(4) 0.042(4) 0.048(5) -0.009(3) -0.011(4) -0.014(4)
C18 0.053(5) 0.071(6) 0.065(6) -0.031(5) -0.004(5) -0.021(5)

loop_
_atom_type_symbol
_atom_type_description
_atom_type_scat_dispersion_real
_atom_type_scat_dispersion_imag
_atom_type_scat_source
C C 0.0033 0.0016 'International Tables Vol C Tables 4.2.6.8 and 6.1.1.4'
H H 0.0000 0.0000 'International Tables Vol C Tables 4.2.6.8 and 6.1.1.4'
N N 0.0061 0.0033 'International Tables Vol C Tables 4.2.6.8 and 6.1.1.4'
F F 0.0171 0.0103 'International Tables Vol C Tables 4.2.6.8 and 6.1.1.4'
Cl Cl 0.1484 0.1585 'International Tables Vol C Tables 4.2.6.8 and 6.1.1.4'
Br Br -0.2901 2.4595 'International Tables Vol C Tables 4.2.6.8 and 6.1.1.4'

loop_
_geom_angle_atom_site_label_1
_geom_angle_atom_site_label_2
_geom_angle_atom_site_label_3
_geom_angle
_geom_angle_publ_flag
C7 N1 C8 117.3(6) yes
C8 N2 N3 112.9(5) yes
C8 N2 C12 125.1(6) yes
N3 N2 C12 121.6(5) yes
C10 N3 N2 102.4(6) yes
C6 C1 C2 121.9(7) ?
C6 C1 Br1 119.2(5) ?
C2 C1 Br1 118.9(6) yes
C3 C2 C1 118.5(7) ?
C3 C2 H2 120.7 ?
C1 C2 H2 120.7 ?
C2 C3 C4 121.3(7) ?
C2 C3 H3 119.3 ?
C4 C3 H3 119.3 ?
C3 C4 C5 118.3(7) ?
C3 C4 C7 120.4(7) ?
C5 C4 C7 121.3(7) ?
C6 C5 C4 121.0(7) ?
C6 C5 H5 119.5 ?
C4 C5 H5 119.5 ?
C5 C6 C1 118.9(7) ?
C5 C6 H6 120.5 ?
C1 C6 H6 120.5 ?
N1 C7 C4 123.9(7) yes
N1 C7 H7 118.0 ?
C4 C7 H7 118.0 ?
N2 C8 C9 106.9(6) yes
N2 C8 N1 117.5(6) yes
C9 C8 N1 135.5(6) yes
C8 C9 C10 104.0(6) yes
C8 C9 H9 128.0 ?
C10 C9 H9 128.0 ?
N3 C10 C9 113.7(6) yes
N3 C10 C11 120.3(7) yes
C9 C10 C11 125.9(7) yes
N4 C11 C10 176.1(9) yes
C13 C12 C17 118.8(6) ?
C13 C12 N2 120.7(6) yes
C17 C12 N2 120.3(6) yes
C12 C13 C14 121.2(7) ?
C12 C13 Cl1 119.0(5) ?
C14 C13 Cl1 119.7(6) ?
C15 C14 C13 119.4(7) ?
C15 C14 H14 120.3 ?
C13 C14 H14 120.3 ?
C14 C15 C16 121.2(7) ?
C14 C15 C18 117.9(8) ?
C16 C15 C18 120.7(7) ?
C15 C16 C17 119.0(6) ?
C15 C16 H16 120.5 ?
C17 C16 H16 120.5 ?
C16 C17 C12 120.3(7) ?
C16 C17 Cl2 120.6(6) ?
C12 C17 Cl2 119.1(6) ?
F2 C18 F1 107.3(8) ?
F2 C18 F3 106.4(7) yes
F1 C18 F3 105.4(8) ?
F2 C18 C15 112.0(7) ?
F1 C18 C15 112.2(7) ?
F3 C18 C15 113.2(8) ?

loop_
_geom_bond_atom_site_label_1
_geom_bond_atom_site_label_2
_geom_bond_distance
_geom_bond_publ_flag
Br1 C1 1.903(7) yes
Cl1 C13 1.727(7) ?
Cl2 C17 1.722(8) ?
F1 C18 1.327(10) ?
F2 C18 1.303(10) ?
F3 C18 1.332(10) yes
N1 C7 1.275(9) yes
N1 C8 1.398(8) yes
N2 C8 1.352(8) yes
N2 N3 1.359(7) yes
N2 C12 1.431(8) yes
N3 C10 1.329(9) yes
N4 C11 1.135(9) yes
C1 C6 1.376(10) ?
C1 C2 1.387(10) ?
C2 C3 1.368(10) ?
C2 H2 0.9300 ?
C3 C4 1.394(10) yes
C3 H3 0.9300 ?
C4 C5 1.402(9) ?
C4 C7 1.452(10) ?
C5 C6 1.368(10) ?
C5 H5 0.9300 ?
C6 H6 0.9300 ?
C7 H7 0.9300 ?
C8 C9 1.362(9) yes
C9 C10 1.393(10) yes
C9 H9 0.9300 ?
C10 C11 1.448(10) yes
C12 C13 1.374(10) yes
C12 C17 1.393(10) ?
C13 C14 1.382(10) ?
C14 C15 1.361(10) ?
C14 H14 0.9300 ?
C15 C16 1.381(10) ?
C15 C18 1.507(10) ?
C16 C17 1.390(10) ?
C16 H16 0.9300 ?

loop_
_cod_related_entry_id
_cod_related_entry_database
_cod_related_entry_code
1 ChemSpider 30655044
